data_7032064
loop_
_publ_author_name
'Liu, Shan-Shan'
'Gao, Song'
'Ziller, Joseph W.'
'Evans, William J.'

_publ_section_title
;
 Structural complexity in the rare earth metallocene hydride complexes,
 [(C5Me5)2LnH]2.
;
_journal_issue 41
_journal_name_full 'Dalton transactions (Cambridge, England : 2003)'
_journal_page_first 15526
_journal_page_last 15531
_journal_paper_doi 10.1039/c4dt02194k
_journal_volume 43
_journal_year 2014
_chemical_formula_sum 'C40 H62 Dy2'
_chemical_formula_weight 867.89
_chemical_name_systematic
; 
 ? 
;
_space_group_crystal_system triclinic
_space_group_IT_number 2
_space_group_name_Hall '-P 1'
_space_group_name_H-M_alt 'P -1'
_symmetry_space_group_name_Hall '-P 1'
_symmetry_space_group_name_H-M 'P -1'
_atom_sites_solution_hydrogens mixed
_atom_sites_solution_primary direct
_atom_sites_solution_secondary difmap
_audit_creation_method SHELXL-2013
_cell_angle_alpha 100.7439(5)
_cell_angle_beta 103.4896(5)
_cell_angle_gamma 97.8657(6)
_cell_formula_units_Z 2
_cell_length_a 10.6726(6)
_cell_length_b 10.7773(6)
_cell_length_c 17.0691(9)
_cell_measurement_reflns_used 9962
_cell_measurement_temperature 143(2)
_cell_measurement_theta_max 28.38
_cell_measurement_theta_min 2.52
_cell_volume 1841.97(18)
_computing_cell_refinement 'Bruker SAINT 7.68a, 2009'
_computing_data_collection 'Bruker APEX2 2011.4-1, 2011'
_computing_data_reduction 'Bruker SAINT 7.68a, 2009'
_computing_molecular_graphics 'Bruker SHELXTL'
_computing_publication_material 'Bruker SHELXTL'
_computing_structure_refinement 'SHELXL-2013 (Sheldrick, 2013)'
_computing_structure_solution 'Bruker SHELXTL 2008/4'
_diffrn_ambient_temperature 143(2)
_diffrn_measured_fraction_theta_full 0.997
_diffrn_measured_fraction_theta_max 0.904
_diffrn_measurement_device_type 'Bruker SMART APEX II CCD'
_diffrn_measurement_method '\f and \w scans'
_diffrn_radiation_type MoK\a
_diffrn_radiation_wavelength 0.71073
_diffrn_reflns_av_R_equivalents 0.0143
_diffrn_reflns_av_unetI/netI 0.0176
_diffrn_reflns_Laue_measured_fraction_full 0.997
_diffrn_reflns_Laue_measured_fraction_max 0.904
_diffrn_reflns_limit_h_max 14
_diffrn_reflns_limit_h_min -14
_diffrn_reflns_limit_k_max 14
_diffrn_reflns_limit_k_min -13
_diffrn_reflns_limit_l_max 21
_diffrn_reflns_limit_l_min -22
_diffrn_reflns_number 21479
_diffrn_reflns_point_group_measured_fraction_full 0.997
_diffrn_reflns_point_group_measured_fraction_max 0.904
_diffrn_reflns_theta_full 25.242
_diffrn_reflns_theta_max 28.515
_diffrn_reflns_theta_min 1.260
_diffrn_source 'fine-focus sealed tube'
_exptl_absorpt_coefficient_mu 4.050
_exptl_absorpt_correction_T_max 0.5284
_exptl_absorpt_correction_T_min 0.3802
_exptl_absorpt_correction_type numerical
_exptl_absorpt_process_details 'Bruker SADABS 2008/1'
_exptl_crystal_colour pale_pink
_exptl_crystal_density_diffrn 1.565
_exptl_crystal_density_meas ?
_exptl_crystal_density_method not_measured
_exptl_crystal_description irregular
_exptl_crystal_F_000 868
_exptl_crystal_size_max 0.333
_exptl_crystal_size_mid 0.275
_exptl_crystal_size_min 0.232
_refine_diff_density_max 1.020
_refine_diff_density_min -0.832
_refine_diff_density_rms 0.083
_refine_ls_extinction_method none
_refine_ls_goodness_of_fit_ref 1.017
_refine_ls_hydrogen_treatment mixed
_refine_ls_matrix_type full
_refine_ls_number_parameters 403
_refine_ls_number_reflns 8455
_refine_ls_number_restraints 0
_refine_ls_restrained_S_all 1.017
_refine_ls_R_factor_all 0.0225
_refine_ls_R_factor_gt 0.0200
_refine_ls_shift/su_max 0.045
_refine_ls_shift/su_mean 0.000
_refine_ls_structure_factor_coef Fsqd
_refine_ls_weighting_details 'w=1/[\s^2^(Fo^2^)+(0.0223P)^2^+2.5550P] where P=(Fo^2^+2Fc^2^)/3'
_refine_ls_weighting_scheme calc
_refine_ls_wR_factor_gt 0.0472
_refine_ls_wR_factor_ref 0.0484
_reflns_Friedel_coverage 0.000
_reflns_number_gt 7765
_reflns_number_total 8455
_reflns_threshold_expression 'I > 2\s(I)'
_cod_data_source_file c4dt02194k2.cif
_cod_data_source_block ssl14
_cod_depositor_comments
;Adding full bibliography for 7032061--7032064.cif.

The following automatic conversions were performed:

'_exptl_crystal_density_meas' value 'not_measured' was changed to '?'
- the value is perceived as not measured.

Automatic conversion script
Id: cif_fix_values 3008 2015-01-20 13:52:24Z robertas 
;
_cod_database_code 7032064
_shelx_space_group_comment
; 
The symmetry employed for this shelxl refinement is uniquely defined 
by the following loop, which should always be used as a source of 
symmetry information in preference to the above space-group names. 
They are only intended as comments. 
;
_shelx_estimated_absorpt_t_min 0.346
_shelx_estimated_absorpt_t_max 0.453
_shelxl_version_number 2013-3

loop_
_space_group_symop_operation_xyz
'x, y, z'
'-x, -y, -z'

loop_
_atom_site_label
_atom_site_type_symbol
_atom_site_fract_x
_atom_site_fract_y
_atom_site_fract_z
_atom_site_U_iso_or_equiv
_atom_site_adp_type
_atom_site_occupancy
_atom_site_site_symmetry_order
_atom_site_calc_flag
_atom_site_refinement_flags_posn
_atom_site_refinement_flags_adp
_atom_site_refinement_flags_occupancy
_atom_site_disorder_assembly
_atom_site_disorder_group
Dy1 Dy 0.13556(2) 0.01485(2) 0.27359(2) 0.01706(3) Uani 1 1 d . . . . .
Dy2 Dy 0.38672(2) 0.31905(2) 0.21938(2) 0.01891(3) Uani 1 1 d . . . . .
H1 H 0.257(3) -0.100(3) 0.289(2) 0.049(10) Uiso 1 1 d . . . . .
H2 H 0.270(3) 0.201(3) 0.2688(19) 0.031(8) Uiso 1 1 d . . . . .
C1 C -0.0197(2) 0.0280(2) 0.12967(14) 0.0191(5) Uani 1 1 d . . . . .
C2 C -0.0833(2) -0.0824(2) 0.14882(14) 0.0207(5) Uani 1 1 d . . . . .
C3 C -0.0027(3) -0.1760(2) 0.14521(15) 0.0214(5) Uani 1 1 d . . . . .
C4 C 0.1082(2) -0.1266(2) 0.12084(14) 0.0190(5) Uani 1 1 d . . . . .
C5 C 0.0985(2) 0.0004(2) 0.11191(14) 0.0175(4) Uani 1 1 d . . . . .
C6 C -0.0759(3) 0.1464(3) 0.12111(17) 0.0274(6) Uani 1 1 d . . . . .
H6A H -0.1192 0.1400 0.0628 0.041 Uiso 1 1 calc R U . . .
H6B H -0.0053 0.2222 0.1413 0.041 Uiso 1 1 calc R U . . .
H6C H -0.1400 0.1543 0.1537 0.041 Uiso 1 1 calc R U . . .
C7 C -0.2221(3) -0.1025(3) 0.15523(17) 0.0323(6) Uani 1 1 d . . . . .
H7A H -0.2367 -0.0248 0.1893 0.048 Uiso 1 1 calc R U . . .
H7B H -0.2378 -0.1753 0.1808 0.048 Uiso 1 1 calc R U . . .
H7C H -0.2824 -0.1205 0.0998 0.048 Uiso 1 1 calc R U . . .
C8 C -0.0306(3) -0.3083(3) 0.16144(18) 0.0318(6) Uani 1 1 d . . . . .
H8A H -0.0830 -0.3686 0.1102 0.048 Uiso 1 1 calc R U . . .
H8B H -0.0792 -0.3060 0.2037 0.048 Uiso 1 1 calc R U . . .
H8C H 0.0524 -0.3364 0.1810 0.048 Uiso 1 1 calc R U . . .
C9 C 0.2071(3) -0.2043(3) 0.09894(17) 0.0286(6) Uani 1 1 d . . . . .
H9A H 0.2520 -0.2322 0.1477 0.043 Uiso 1 1 calc R U . . .
H9B H 0.2714 -0.1514 0.0803 0.043 Uiso 1 1 calc R U . . .
H9C H 0.1622 -0.2799 0.0546 0.043 Uiso 1 1 calc R U . . .
C10 C 0.1900(2) 0.0895(2) 0.08282(16) 0.0229(5) Uani 1 1 d . . . . .
H10A H 0.1830 0.1787 0.1035 0.034 Uiso 1 1 calc R U . . .
H10B H 0.1662 0.0694 0.0222 0.034 Uiso 1 1 calc R U . . .
H10C H 0.2804 0.0782 0.1038 0.034 Uiso 1 1 calc R U . . .
C11 C 0.0126(3) 0.1144(3) 0.38094(15) 0.0269(6) Uani 1 1 d . . . . .
C12 C -0.0150(3) -0.0196(3) 0.37586(15) 0.0274(6) Uani 1 1 d . . . . .
C13 C 0.1032(3) -0.0580(3) 0.40953(16) 0.0289(6) Uani 1 1 d . . . . .
C14 C 0.2042(3) 0.0518(3) 0.43717(15) 0.0293(6) Uani 1 1 d . . . . .
C15 C 0.1489(3) 0.1591(3) 0.42008(15) 0.0288(6) Uani 1 1 d . . . . .
C16 C -0.0867(3) 0.1971(4) 0.3581(2) 0.0429(8) Uani 1 1 d . . . . .
H16A H -0.1428 0.1590 0.3021 0.064 Uiso 1 1 calc R U . . .
H16B H -0.0412 0.2835 0.3601 0.064 Uiso 1 1 calc R U . . .
H16C H -0.1409 0.2027 0.3973 0.064 Uiso 1 1 calc R U . . .
C17 C -0.1476(3) -0.1037(4) 0.35566(19) 0.0425(8) Uani 1 1 d . . . . .
H17A H -0.1503 -0.1835 0.3163 0.064 Uiso 1 1 calc R U . . .
H17B H -0.2149 -0.0586 0.3311 0.064 Uiso 1 1 calc R U . . .
H17C H -0.1641 -0.1241 0.4064 0.064 Uiso 1 1 calc R U . . .
C18 C 0.1142(4) -0.1909(4) 0.4207(2) 0.0483(9) Uani 1 1 d . . . . .
H18A H 0.2070 -0.1972 0.4373 0.072 Uiso 1 1 calc R U . . .
H18B H 0.0705 -0.2533 0.3685 0.072 Uiso 1 1 calc R U . . .
H18C H 0.0722 -0.2093 0.4637 0.072 Uiso 1 1 calc R U . . .
C19 C 0.3441(3) 0.0551(4) 0.48320(19) 0.0485(9) Uani 1 1 d . . . . .
H19A H 0.3468 0.0412 0.5387 0.073 Uiso 1 1 calc R U . . .
H19B H 0.3976 0.1389 0.4878 0.073 Uiso 1 1 calc R U . . .
H19C H 0.3788 -0.0129 0.4531 0.073 Uiso 1 1 calc R U . . .
C20 C 0.2177(4) 0.2965(3) 0.4482(2) 0.0492(9) Uani 1 1 d . . . . .
H20A H 0.2430 0.3210 0.5088 0.074 Uiso 1 1 calc R U . . .
H20B H 0.1589 0.3514 0.4262 0.074 Uiso 1 1 calc R U . . .
H20C H 0.2964 0.3071 0.4280 0.074 Uiso 1 1 calc R U . . .
C21 C 0.2218(3) 0.4552(2) 0.14830(18) 0.0278(6) Uani 1 1 d . . . . .
C22 C 0.2162(3) 0.4748(2) 0.23192(17) 0.0257(5) Uani 1 1 d . . . . .
C23 C 0.3403(3) 0.5438(3) 0.2830(2) 0.0358(7) Uani 1 1 d . . . . .
C24 C 0.4208(3) 0.5703(3) 0.2307(3) 0.0425(8) Uani 1 1 d . . . . .
C25 C 0.3493(3) 0.5130(3) 0.1482(2) 0.0391(8) Uani 1 1 d . . . . .
C26 C 0.1085(3) 0.4086(3) 0.07193(18) 0.0377(7) Uani 1 1 d . . . . .
H26A H 0.1035 0.4746 0.0395 0.057 Uiso 1 1 calc R U . . .
H26B H 0.0267 0.3913 0.0881 0.057 Uiso 1 1 calc R U . . .
H26C H 0.1216 0.3294 0.0385 0.057 Uiso 1 1 calc R U . . .
C27 C 0.0971(3) 0.4453(3) 0.26290(19) 0.0330(6) Uani 1 1 d . . . . .
H27A H 0.0178 0.4400 0.2188 0.050 Uiso 1 1 calc R U . . .
H27B H 0.1005 0.5138 0.3105 0.050 Uiso 1 1 calc R U . . .
H27C H 0.0955 0.3631 0.2796 0.050 Uiso 1 1 calc R U . . .
C28 C 0.3743(4) 0.5955(4) 0.3750(2) 0.0565(11) Uani 1 1 d . . . . .
H28A H 0.4556 0.5698 0.4013 0.085 Uiso 1 1 calc R U . . .
H28B H 0.3030 0.5608 0.3966 0.085 Uiso 1 1 calc R U . . .
H28C H 0.3865 0.6896 0.3870 0.085 Uiso 1 1 calc R U . . .
C29 C 0.5463(4) 0.6695(3) 0.2597(4) 0.0781(16) Uani 1 1 d . . . . .
H29A H 0.5263 0.7547 0.2773 0.117 Uiso 1 1 calc R U . . .
H29B H 0.5880 0.6695 0.2143 0.117 Uiso 1 1 calc R U . . .
H29C H 0.6059 0.6485 0.3064 0.117 Uiso 1 1 calc R U . . .
C30 C 0.3900(4) 0.5269(4) 0.0712(3) 0.0640(13) Uani 1 1 d . . . . .
H30A H 0.3645 0.4438 0.0312 0.096 Uiso 1 1 calc R U . . .
H30B H 0.4853 0.5552 0.0852 0.096 Uiso 1 1 calc R U . . .
H30C H 0.3466 0.5907 0.0471 0.096 Uiso 1 1 calc R U . . .
C31 C 0.5361(4) 0.1425(4) 0.2183(3) 0.0181(9) Uiso 0.611(4) 1 d . . P A 1
C32 C 0.5734(4) 0.2190(5) 0.3003(3) 0.0212(9) Uiso 0.611(4) 1 d . . P A 1
C33 C 0.6348(5) 0.3416(5) 0.2988(3) 0.0232(10) Uiso 0.611(4) 1 d . . P A 1
C34 C 0.6348(5) 0.3436(5) 0.2158(4) 0.0237(12) Uiso 0.611(4) 1 d . . P A 1
C35 C 0.5714(5) 0.2202(5) 0.1654(3) 0.0193(12) Uiso 0.611(4) 1 d . . P A 1
C36 C 0.4855(5) -0.0002(4) 0.1975(3) 0.0296(10) Uiso 0.611(4) 1 d . . P A 1
H36A H 0.4615 -0.0325 0.1373 0.044 Uiso 0.611(4) 1 calc R U P A 1
H36B H 0.4082 -0.0179 0.2181 0.044 Uiso 0.611(4) 1 calc R U P A 1
H36C H 0.5539 -0.0431 0.2234 0.044 Uiso 0.611(4) 1 calc R U P A 1
C37 C 0.5606(5) 0.1744(5) 0.3763(3) 0.0385(12) Uiso 0.611(4) 1 d . . P A 1
H37A H 0.6443 0.1547 0.4041 0.058 Uiso 0.611(4) 1 calc R U P A 1
H37B H 0.4922 0.0969 0.3609 0.058 Uiso 0.611(4) 1 calc R U P A 1
H37C H 0.5367 0.2422 0.4137 0.058 Uiso 0.611(4) 1 calc R U P A 1
C38 C 0.7046(6) 0.4476(5) 0.3738(3) 0.0432(13) Uiso 0.611(4) 1 d . . P A 1
H38A H 0.6471 0.4604 0.4106 0.065 Uiso 0.611(4) 1 calc R U P A 1
H38B H 0.7271 0.5275 0.3563 0.065 Uiso 0.611(4) 1 calc R U P A 1
H38C H 0.7849 0.4239 0.4033 0.065 Uiso 0.611(4) 1 calc R U P A 1
C39 C 0.7092(5) 0.4430(5) 0.1841(4) 0.0411(13) Uiso 0.611(4) 1 d . . P A 1
H39A H 0.7890 0.4149 0.1745 0.062 Uiso 0.611(4) 1 calc R U P A 1
H39B H 0.7331 0.5250 0.2250 0.062 Uiso 0.611(4) 1 calc R U P A 1
H39C H 0.6542 0.4537 0.1321 0.062 Uiso 0.611(4) 1 calc R U P A 1
C40 C 0.5541(5) 0.1752(5) 0.0744(3) 0.0332(11) Uiso 0.611(4) 1 d . . P A 1
H40A H 0.6294 0.1375 0.0651 0.050 Uiso 0.611(4) 1 calc R U P A 1
H40B H 0.5480 0.2483 0.0480 0.050 Uiso 0.611(4) 1 calc R U P A 1
H40C H 0.4735 0.1103 0.0504 0.050 Uiso 0.611(4) 1 calc R U P A 1
C31B C 0.5465(7) 0.1600(7) 0.2487(6) 0.0192(15) Uiso 0.389(4) 1 d . . P A 2
C32B C 0.5975(7) 0.2737(9) 0.3116(4) 0.0220(14) Uiso 0.389(4) 1 d . . P A 2
C33B C 0.6469(6) 0.3705(7) 0.2766(5) 0.0186(14) Uiso 0.389(4) 1 d . . P A 2
C34B C 0.6250(7) 0.3218(8) 0.1909(6) 0.0202(18) Uiso 0.389(4) 1 d . . P A 2
C35B C 0.5626(7) 0.1906(8) 0.1745(5) 0.0195(19) Uiso 0.389(4) 1 d . . P A 2
C36B C 0.5007(9) 0.0267(8) 0.2567(6) 0.043(2) Uiso 0.389(4) 1 d . . P A 2
H36D H 0.4352 -0.0207 0.2056 0.064 Uiso 0.389(4) 1 calc R U P A 2
H36E H 0.4615 0.0306 0.3033 0.064 Uiso 0.389(4) 1 calc R U P A 2
H36F H 0.5755 -0.0173 0.2662 0.064 Uiso 0.389(4) 1 calc R U P A 2
C37B C 0.6034(10) 0.2826(9) 0.4021(6) 0.049(2) Uiso 0.389(4) 1 d . . P A 2
H37D H 0.6929 0.3206 0.4360 0.073 Uiso 0.389(4) 1 calc R U P A 2
H37E H 0.5786 0.1963 0.4109 0.073 Uiso 0.389(4) 1 calc R U P A 2
H37F H 0.5427 0.3366 0.4180 0.073 Uiso 0.389(4) 1 calc R U P A 2
C38B C 0.7361(9) 0.4940(9) 0.3306(6) 0.044(2) Uiso 0.389(4) 1 d . . P A 2
H38D H 0.6898 0.5379 0.3674 0.066 Uiso 0.389(4) 1 calc R U P A 2
H38E H 0.7604 0.5502 0.2954 0.066 Uiso 0.389(4) 1 calc R U P A 2
H38F H 0.8154 0.4735 0.3637 0.066 Uiso 0.389(4) 1 calc R U P A 2
C39B C 0.6794(8) 0.3873(8) 0.1333(5) 0.0372(19) Uiso 0.389(4) 1 d . . P A 2
H39D H 0.6854 0.4803 0.1507 0.056 Uiso 0.389(4) 1 calc R U P A 2
H39E H 0.6218 0.3559 0.0771 0.056 Uiso 0.389(4) 1 calc R U P A 2
H39F H 0.7671 0.3687 0.1343 0.056 Uiso 0.389(4) 1 calc R U P A 2
C40B C 0.5344(8) 0.1031(8) 0.0887(5) 0.0330(17) Uiso 0.389(4) 1 d . . P A 2
H40D H 0.4793 0.0213 0.0865 0.050 Uiso 0.389(4) 1 calc R U P A 2
H40E H 0.6173 0.0870 0.0772 0.050 Uiso 0.389(4) 1 calc R U P A 2
H40F H 0.4886 0.1448 0.0471 0.050 Uiso 0.389(4) 1 calc R U P A 2

loop_
_atom_site_aniso_label
_atom_site_aniso_U_11
_atom_site_aniso_U_22
_atom_site_aniso_U_33
_atom_site_aniso_U_23
_atom_site_aniso_U_13
_atom_site_aniso_U_12
Dy1 0.01651(6) 0.02158(6) 0.01352(5) 0.00406(4) 0.00408(4) 0.00478(4)
Dy2 0.01871(6) 0.01556(6) 0.02190(6) 0.00324(4) 0.00455(4) 0.00418(4)
C1 0.0198(11) 0.0208(12) 0.0149(11) 0.0024(9) 0.0014(9) 0.0057(9)
C2 0.0189(11) 0.0241(12) 0.0157(11) 0.0006(9) 0.0023(9) 0.0015(9)
C3 0.0278(13) 0.0185(11) 0.0160(11) 0.0024(9) 0.0057(9) 0.0004(10)
C4 0.0234(12) 0.0191(11) 0.0147(10) 0.0033(9) 0.0054(9) 0.0054(9)
C5 0.0183(11) 0.0195(11) 0.0132(10) 0.0034(9) 0.0019(8) 0.0028(9)
C6 0.0311(14) 0.0260(13) 0.0257(13) 0.0059(11) 0.0052(11) 0.0117(11)
C7 0.0211(13) 0.0476(17) 0.0254(13) 0.0055(12) 0.0063(11) 0.0002(12)
C8 0.0473(17) 0.0200(13) 0.0286(14) 0.0067(11) 0.0139(13) -0.0003(12)
C9 0.0360(15) 0.0299(14) 0.0259(13) 0.0088(11) 0.0123(11) 0.0164(12)
C10 0.0238(12) 0.0241(12) 0.0215(12) 0.0082(10) 0.0056(10) 0.0029(10)
C11 0.0272(13) 0.0412(16) 0.0157(11) 0.0041(11) 0.0092(10) 0.0149(12)
C12 0.0259(13) 0.0426(16) 0.0171(12) 0.0077(11) 0.0106(10) 0.0082(11)
C13 0.0343(15) 0.0423(16) 0.0194(12) 0.0147(11) 0.0145(11) 0.0151(12)
C14 0.0256(13) 0.0521(18) 0.0124(11) 0.0080(11) 0.0053(10) 0.0138(12)
C15 0.0316(14) 0.0387(15) 0.0137(11) -0.0006(11) 0.0065(10) 0.0065(12)
C16 0.0468(19) 0.061(2) 0.0314(16) 0.0121(15) 0.0163(14) 0.0341(17)
C17 0.0322(16) 0.067(2) 0.0289(15) 0.0108(15) 0.0156(13) -0.0022(15)
C18 0.066(2) 0.055(2) 0.0442(19) 0.0328(17) 0.0277(18) 0.0267(18)
C19 0.0310(16) 0.095(3) 0.0219(14) 0.0132(16) 0.0038(12) 0.0246(18)
C20 0.062(2) 0.046(2) 0.0282(16) -0.0083(14) 0.0100(15) -0.0006(17)
C21 0.0347(15) 0.0189(12) 0.0358(15) 0.0122(11) 0.0117(12) 0.0131(11)
C22 0.0269(13) 0.0175(12) 0.0327(14) 0.0028(10) 0.0070(11) 0.0089(10)
C23 0.0329(15) 0.0176(12) 0.0497(18) -0.0052(12) 0.0057(13) 0.0074(11)
C24 0.0318(16) 0.0154(13) 0.081(3) 0.0097(14) 0.0158(16) 0.0057(11)
C25 0.0458(18) 0.0280(15) 0.065(2) 0.0295(15) 0.0321(17) 0.0223(13)
C26 0.058(2) 0.0277(14) 0.0295(15) 0.0118(12) 0.0058(14) 0.0169(14)
C27 0.0339(15) 0.0323(15) 0.0385(16) 0.0109(12) 0.0136(13) 0.0142(12)
C28 0.046(2) 0.044(2) 0.057(2) -0.0223(17) -0.0063(17) 0.0149(16)
C29 0.041(2) 0.0225(17) 0.168(5) 0.022(2) 0.026(3) 0.0012(15)
C30 0.078(3) 0.066(3) 0.094(3) 0.059(2) 0.061(3) 0.046(2)

loop_
_atom_type_symbol
_atom_type_description
_atom_type_scat_dispersion_real
_atom_type_scat_dispersion_imag
_atom_type_scat_source
C C 0.0033 0.0016 'International Tables Vol C Tables 4.2.6.8 and 6.1.1.4'
H H 0.0000 0.0000 'International Tables Vol C Tables 4.2.6.8 and 6.1.1.4'
Dy Dy -0.1892 4.4098 'International Tables Vol C Tables 4.2.6.8 and 6.1.1.4'

loop_
_geom_angle_atom_site_label_1
_geom_angle_atom_site_label_2
_geom_angle_atom_site_label_3
_geom_angle
Cnt1 Dy1 H1 100.3
Cnt1 Dy1 H2 102.7
Cnt2 Dy1 H1 100.2
Cnt2 Dy1 H2 107.4
Cnt1 Dy1 Cnt2 138.8
Cnt3 Dy2 H2 111.8
Cnt4 Dy2 H2 107.7
Cnt3 Dy2 Cnt4 135.2
H1 Dy1 H2 102.0(13)
H1 Dy1 C11 127.3(11)
H2 Dy1 C11 99.7(8)
H1 Dy1 C15 108.5(11)
H2 Dy1 C15 80.4(8)
C11 Dy1 C15 31.21(8)
H1 Dy1 C14 79.1(11)
H2 Dy1 C14 95.7(8)
C11 Dy1 C14 51.29(8)
C15 Dy1 C14 30.96(9)
H1 Dy1 C1 125.8(11)
H2 Dy1 C1 87.7(7)
C11 Dy1 C1 102.36(8)
C15 Dy1 C1 125.70(8)
C14 Dy1 C1 153.64(8)
H1 Dy1 C13 77.7(11)
H2 Dy1 C13 126.3(8)
C11 Dy1 C13 51.02(8)
C15 Dy1 C13 51.01(9)
C14 Dy1 C13 30.78(9)
C1 Dy1 C13 136.31(8)
H1 Dy1 C5 99.4(11)
H2 Dy1 C5 76.7(8)
C11 Dy1 C5 132.26(8)
C15 Dy1 C5 146.93(8)
C14 Dy1 C5 171.84(8)
C1 Dy1 C5 30.91(7)
C13 Dy1 C5 156.99(8)
H1 Dy1 C12 105.8(11)
H2 Dy1 C12 129.4(8)
C11 Dy1 C12 30.85(9)
C15 Dy1 C12 51.02(9)
C14 Dy1 C12 50.81(8)
C1 Dy1 C12 107.94(8)
C13 Dy1 C12 30.60(8)
C5 Dy1 C12 136.72(8)
H1 Dy1 C3 84.1(11)
H2 Dy1 C3 127.1(8)
C11 Dy1 C3 118.04(8)
C15 Dy1 C3 147.74(8)
C14 Dy1 C3 136.52(9)
C1 Dy1 C3 50.70(7)
C13 Dy1 C3 106.46(8)
C5 Dy1 C3 50.64(7)
C12 Dy1 C3 97.37(8)
H1 Dy1 C4 75.0(11)
H2 Dy1 C4 99.8(8)
C11 Dy1 C4 145.77(8)
C15 Dy1 C4 176.43(8)
C14 Dy1 C4 152.02(8)
C1 Dy1 C4 50.83(7)
C13 Dy1 C4 130.20(8)
C5 Dy1 C4 30.73(7)
C12 Dy1 C4 127.75(8)
C3 Dy1 C4 30.50(7)
H1 Dy1 C2 114.5(11)
H2 Dy1 C2 118.4(7)
C11 Dy1 C2 95.45(8)
C15 Dy1 C2 126.35(8)
C14 Dy1 C2 137.26(8)
C1 Dy1 C2 30.68(7)
C13 Dy1 C2 109.33(8)
C5 Dy1 C2 50.66(7)
C12 Dy1 C2 86.65(8)
C3 Dy1 C2 30.48(8)
C4 Dy1 C2 50.42(7)
H2 Dy2 C32B 90.9(8)
H2 Dy2 C31B 82.8(8)
C32B Dy2 C31B 31.6(2)
H2 Dy2 C23 99.8(9)
C32B Dy2 C23 110.4(2)
C31B Dy2 C23 141.8(2)
H2 Dy2 C32 82.5(8)
C23 Dy2 C32 121.32(14)
H2 Dy2 C35 116.3(9)
C23 Dy2 C35 139.56(14)
C32 Dy2 C35 51.86(15)
H2 Dy2 C33 109.3(8)
C23 Dy2 C33 100.72(12)
C32 Dy2 C33 30.88(14)
C35 Dy2 C33 51.77(14)
H2 Dy2 C25 133.6(8)
C32B Dy2 C25 130.5(2)
C31B Dy2 C25 143.10(17)
C23 Dy2 C25 51.59(11)
C32 Dy2 C25 141.83(13)
C35 Dy2 C25 106.11(14)
C33 Dy2 C25 111.42(15)
H2 Dy2 C34 133.4(8)
C23 Dy2 C34 109.37(14)
C32 Dy2 C34 51.50(15)
C35 Dy2 C34 31.30(16)
C33 Dy2 C34 31.27(16)
C25 Dy2 C34 92.81(13)
H2 Dy2 C31 86.4(8)
C23 Dy2 C31 151.29(13)
C32 Dy2 C31 31.25(14)
C35 Dy2 C31 31.18(15)
C33 Dy2 C31 51.25(14)
C25 Dy2 C31 137.28(12)
C34 Dy2 C31 51.33(14)
H2 Dy2 C24 130.8(9)
C32B Dy2 C24 107.1(2)
C31B Dy2 C24 133.78(17)
C23 Dy2 C24 31.12(10)
C32 Dy2 C24 120.03(15)
C35 Dy2 C24 111.32(15)
C33 Dy2 C24 90.30(14)
C25 Dy2 C24 31.00(11)
C34 Dy2 C24 85.24(13)
C31 Dy2 C24 136.36(11)
H2 Dy2 C35B 107.8(9)
C32B Dy2 C35B 51.2(2)
C31B Dy2 C35B 31.0(2)
C23 Dy2 C35B 146.1(2)
C25 Dy2 C35B 114.4(2)
C24 Dy2 C35B 119.3(2)
H2 Dy2 C22 84.9(8)
C32B Dy2 C22 138.23(18)
C31B Dy2 C22 163.5(2)
C23 Dy2 C22 31.20(9)
C32 Dy2 C22 145.77(12)
C35 Dy2 C22 157.29(14)
C33 Dy2 C22 131.75(11)
C25 Dy2 C22 51.23(9)
C34 Dy2 C22 136.38(13)
C31 Dy2 C22 171.29(12)
C24 Dy2 C22 51.15(9)
C35B Dy2 C22 165.3(2)
H2 Dy2 C33B 121.4(8)
C32B Dy2 C33B 30.8(2)
C31B Dy2 C33B 51.3(2)
C23 Dy2 C33B 98.21(15)
C25 Dy2 C33B 100.49(19)
C24 Dy2 C33B 82.48(17)
C35B Dy2 C33B 50.5(2)
C22 Dy2 C33B 129.16(15)
H2 Dy2 C21 103.3(8)
C32B Dy2 C21 158.3(2)
C31B Dy2 C21 164.9(2)
C23 Dy2 C21 51.56(9)
C32 Dy2 C21 171.20(14)
C35 Dy2 C21 128.62(13)
C33 Dy2 C21 140.72(14)
C25 Dy2 C21 31.01(9)
C34 Dy2 C21 123.30(12)
C31 Dy2 C21 154.06(13)
C24 Dy2 C21 51.18(9)
C35B Dy2 C21 135.2(2)
C22 Dy2 C21 30.96(8)
C33B Dy2 C21 130.84(18)
H2 Dy2 C34B 134.5(8)
C32B Dy2 C34B 51.2(2)
C31B Dy2 C34B 51.6(2)
C23 Dy2 C34B 115.48(19)
C25 Dy2 C34B 91.74(17)
C24 Dy2 C34B 88.90(18)
C35B Dy2 C34B 30.9(2)
C22 Dy2 C34B 139.46(17)
C33B Dy2 C34B 30.5(2)
C21 Dy2 C34B 120.88(17)
C2 C1 C5 107.9(2)
C2 C1 C6 125.2(2)
C5 C1 C6 126.7(2)
C2 C1 Dy1 75.92(13)
C5 C1 Dy1 74.67(13)
C6 C1 Dy1 120.43(16)
C3 C2 C1 107.8(2)
C3 C2 C7 126.7(2)
C1 C2 C7 124.5(2)
C3 C2 Dy1 74.21(14)
C1 C2 Dy1 73.40(13)
C7 C2 Dy1 126.96(17)
C4 C3 C2 108.6(2)
C4 C3 C8 124.9(2)
C2 C3 C8 126.5(2)
C4 C3 Dy1 75.17(14)
C2 C3 Dy1 75.32(14)
C8 C3 Dy1 117.42(17)
C3 C4 C5 107.7(2)
C3 C4 C9 124.2(2)
C5 C4 C9 127.7(2)
C3 C4 Dy1 74.33(13)
C5 C4 Dy1 73.64(13)
C9 C4 Dy1 123.45(16)
C4 C5 C1 108.0(2)
C4 C5 C10 127.3(2)
C1 C5 C10 124.6(2)
C4 C5 Dy1 75.63(13)
C1 C5 Dy1 74.42(13)
C10 C5 Dy1 119.37(15)
C12 C11 C15 107.7(2)
C12 C11 C16 126.0(3)
C15 C11 C16 126.0(3)
C12 C11 Dy1 75.67(14)
C15 C11 Dy1 74.45(14)
C16 C11 Dy1 121.10(18)
C13 C12 C11 108.2(2)
C13 C12 C17 123.6(3)
C11 C12 C17 127.1(3)
C13 C12 Dy1 74.31(14)
C11 C12 Dy1 73.48(14)
C17 C12 Dy1 127.75(18)
C12 C13 C14 108.3(3)
C12 C13 C18 124.7(3)
C14 C13 C18 126.7(3)
C12 C13 Dy1 75.09(14)
C14 C13 Dy1 74.19(14)
C18 C13 Dy1 121.28(19)
C13 C14 C15 108.1(2)
C13 C14 C19 125.5(3)
C15 C14 C19 126.2(3)
C13 C14 Dy1 75.03(14)
C15 C14 Dy1 74.30(14)
C19 C14 Dy1 120.53(18)
C14 C15 C11 107.8(3)
C14 C15 C20 125.7(3)
C11 C15 C20 126.1(3)
C14 C15 Dy1 74.75(15)
C11 C15 Dy1 74.33(14)
C20 C15 Dy1 122.8(2)
C25 C21 C22 107.5(3)
C25 C21 C26 124.0(3)
C22 C21 C26 127.2(3)
C25 C21 Dy2 73.46(15)
C22 C21 Dy2 74.23(15)
C26 C21 Dy2 127.81(18)
C21 C22 C23 108.1(3)
C21 C22 C27 127.3(3)
C23 C22 C27 124.1(3)
C21 C22 Dy2 74.81(14)
C23 C22 Dy2 73.15(15)
C27 C22 Dy2 124.14(18)
C24 C23 C22 107.7(3)
C24 C23 C28 125.7(3)
C22 C23 C28 126.1(3)
C24 C23 Dy2 75.31(16)
C22 C23 Dy2 75.65(15)
C28 C23 Dy2 121.5(2)
C25 C24 C23 108.2(3)
C25 C24 C29 127.1(4)
C23 C24 C29 123.1(4)
C25 C24 Dy2 74.15(16)
C23 C24 Dy2 73.57(16)
C29 C24 Dy2 129.3(2)
C24 C25 C21 108.3(3)
C24 C25 C30 127.0(3)
C21 C25 C30 124.0(4)
C24 C25 Dy2 74.86(17)
C21 C25 Dy2 75.52(15)
C30 C25 Dy2 123.1(2)
C35 C31 C32 108.3(4)
C35 C31 C36 128.0(5)
C32 C31 C36 123.2(4)
C35 C31 Dy2 73.9(3)
C32 C31 Dy2 73.7(2)
C36 C31 Dy2 124.7(3)
C33 C32 C31 108.1(4)
C33 C32 C37 125.4(5)
C31 C32 C37 126.4(5)
C33 C32 Dy2 74.8(3)
C31 C32 Dy2 75.0(2)
C37 C32 Dy2 120.2(3)
C32 C33 C34 108.4(4)
C32 C33 C38 125.5(5)
C34 C33 C38 125.6(5)
C32 C33 Dy2 74.3(3)
C34 C33 Dy2 74.7(3)
C38 C33 Dy2 123.2(3)
C33 C34 C35 107.9(4)
C33 C34 C39 128.7(5)
C35 C34 C39 122.3(5)
C33 C34 Dy2 74.0(3)
C35 C34 Dy2 74.0(3)
C39 C34 Dy2 127.1(3)
C31 C35 C34 107.4(4)
C31 C35 C40 125.4(5)
C34 C35 C40 127.0(5)
C31 C35 Dy2 74.9(3)
C34 C35 Dy2 74.7(3)
C40 C35 Dy2 120.0(3)
C35B C31B C32B 106.7(6)
C35B C31B C36B 123.8(8)
C32B C31B C36B 129.0(8)
C35B C31B Dy2 75.9(4)
C32B C31B Dy2 73.4(4)
C36B C31B Dy2 122.5(5)
C33B C32B C31B 108.6(6)
C33B C32B C37B 127.1(8)
C31B C32B C37B 124.2(8)
C33B C32B Dy2 77.4(4)
C31B C32B Dy2 75.0(4)
C37B C32B Dy2 116.9(5)
C32B C33B C34B 109.1(6)
C32B C33B C38B 121.1(8)
C34B C33B C38B 128.3(8)
C32B C33B Dy2 71.8(4)
C34B C33B Dy2 76.0(4)
C38B C33B Dy2 129.1(5)
C33B C34B C35B 106.1(7)
C33B C34B C39B 126.1(8)
C35B C34B C39B 126.9(8)
C33B C34B Dy2 73.4(4)
C35B C34B Dy2 72.7(4)
C39B C34B Dy2 127.6(5)
C31B C35B C34B 109.4(7)
C31B C35B C40B 129.5(8)
C34B C35B C40B 120.9(8)
C31B C35B Dy2 73.0(4)
C34B C35B Dy2 76.4(4)
C40B C35B Dy2 121.7(5)

loop_
_geom_bond_atom_site_label_1
_geom_bond_atom_site_label_2
_geom_bond_distance
Dy1 Cnt1 2.394
Dy1 Cnt2 2.369
Dy2 Cnt3 2.356
Dy2 Cnt4 2.348
Dy1 H1 1.92(4)
Dy1 H2 2.33(3)
Dy1 C11 2.647(2)
Dy1 C15 2.648(3)
Dy1 C14 2.654(2)
Dy1 C1 2.663(2)
Dy1 C13 2.664(2)
Dy1 C5 2.667(2)
Dy1 C12 2.675(2)
Dy1 C3 2.681(2)
Dy1 C4 2.692(2)
Dy1 C2 2.696(2)
Dy2 H2 2.09(3)
Dy2 C32B 2.591(7)
Dy2 C31B 2.611(7)
Dy2 C23 2.625(3)
Dy2 C32 2.627(4)
Dy2 C35 2.632(5)
Dy2 C33 2.633(4)
Dy2 C25 2.638(3)
Dy2 C34 2.641(5)
Dy2 C31 2.644(4)
Dy2 C24 2.647(3)
Dy2 C35B 2.648(7)
Dy2 C22 2.657(2)
Dy2 C33B 2.662(6)
Dy2 C21 2.664(3)
Dy2 C34B 2.695(7)
C1 C2 1.418(3)
C1 C5 1.420(3)
C1 C6 1.499(3)
C2 C3 1.413(4)
C2 C7 1.500(4)
C3 C4 1.413(3)
C3 C8 1.506(3)
C4 C5 1.420(3)
C4 C9 1.505(3)
C5 C10 1.506(3)
C11 C12 1.415(4)
C11 C15 1.424(4)
C11 C16 1.505(4)
C12 C13 1.409(4)
C12 C17 1.500(4)
C13 C14 1.411(4)
C13 C18 1.497(4)
C14 C15 1.415(4)
C14 C19 1.509(4)
C15 C20 1.495(4)
C21 C25 1.418(4)
C21 C22 1.420(4)
C21 C26 1.506(4)
C22 C23 1.421(4)
C22 C27 1.504(4)
C23 C24 1.414(5)
C23 C28 1.503(5)
C24 C25 1.412(5)
C24 C29 1.511(5)
C25 C30 1.503(5)
C31 C35 1.418(7)
C31 C32 1.420(6)
C31 C36 1.504(6)
C32 C33 1.400(7)
C32 C37 1.494(7)
C33 C34 1.421(7)
C33 C38 1.509(7)
C34 C35 1.422(7)
C34 C39 1.501(7)
C35 C40 1.498(7)
C31B C35B 1.408(11)
C31B C32B 1.415(10)
C31B C36B 1.495(11)
C32B C33B 1.396(10)
C32B C37B 1.517(11)
C33B C34B 1.411(10)
C33B C38B 1.521(11)
C34B C35B 1.425(11)
C34B C39B 1.488(11)
C35B C40B 1.526(10)
